data_2222871
loop_
_publ_author_name
'Zhou, Jian-Cheng'
'Zhang, Chuan-Ming'
'Zhang, Zheng-Yun'
'Li, Nai-Xu'

_publ_section_title
;
 (<i>E</i>)-3-(2-Hydroxy-3-methoxybenzylideneamino)benzonitrile
;
_journal_coeditor_code RZ2356
_journal_issue 8
_journal_name_full 'Acta Crystallographica Section E'
_journal_page_first o2017
_journal_paper_doi 10.1107/S1600536809029225
_journal_volume 65
_journal_year 2009
_chemical_formula_iupac 'C15 H12 N2 O2'
_chemical_formula_moiety 'C15 H12 N2 O2'
_chemical_formula_sum 'C15 H12 N2 O2'
_chemical_formula_weight 252.27
_chemical_name_systematic
;
(<i>E</i>)-3-(2-Hydroxy-3-methoxybenzylideneamino)benzonitrile
;
_space_group_IT_number 9
_symmetry_cell_setting monoclinic
_symmetry_space_group_name_Hall 'C -2yc'
_symmetry_space_group_name_H-M 'C 1 c 1'
_atom_sites_solution_hydrogens geom
_atom_sites_solution_primary direct
_atom_sites_solution_secondary difmap
_audit_creation_method SHELXL-97
_cell_angle_alpha 90.00
_cell_angle_beta 116.127(3)
_cell_angle_gamma 90.00
_cell_formula_units_Z 4
_cell_length_a 15.476(5)
_cell_length_b 5.9927(19)
_cell_length_c 15.413(7)
_cell_measurement_reflns_used 1698
_cell_measurement_temperature 293(2)
_cell_measurement_theta_max 27.28
_cell_measurement_theta_min 3.14
_cell_volume 1283.4(8)
_computing_cell_refinement 'SAINT (Bruker, 2000)'
_computing_data_collection 'SMART (Bruker, 2000)'
_computing_data_reduction 'SAINT (Bruker, 2000)'
_computing_molecular_graphics 'SHELXTL (Sheldrick, 2008)'
_computing_publication_material 'SHELXL97 (Sheldrick, 2008)'
_computing_structure_refinement 'SHELXL97 (Sheldrick, 2008)'
_computing_structure_solution 'SHELXS97 (Sheldrick, 2008)'
_diffrn_ambient_temperature 293(2)
_diffrn_detector_area_resol_mean 13.6612
_diffrn_measured_fraction_theta_full 0.996
_diffrn_measured_fraction_theta_max 0.996
_diffrn_measurement_device_type 'Bruker SMART APEX CCD area-detector'
_diffrn_measurement_method '\f and \w'
_diffrn_radiation_monochromator graphite
_diffrn_radiation_source 'fine-focus sealed tube'
_diffrn_radiation_type MoK\a
_diffrn_radiation_wavelength 0.71073
_diffrn_reflns_av_R_equivalents 0.0222
_diffrn_reflns_av_sigmaI/netI 0.0375
_diffrn_reflns_limit_h_max 20
_diffrn_reflns_limit_h_min -20
_diffrn_reflns_limit_k_max 7
_diffrn_reflns_limit_k_min -7
_diffrn_reflns_limit_l_max 19
_diffrn_reflns_limit_l_min -19
_diffrn_reflns_number 5235
_diffrn_reflns_theta_full 27.49
_diffrn_reflns_theta_max 27.49
_diffrn_reflns_theta_min 2.93
_diffrn_standards_number 0
_exptl_absorpt_coefficient_mu 0.089
_exptl_absorpt_correction_T_max 0.991
_exptl_absorpt_correction_T_min 0.973
_exptl_absorpt_correction_type multi-scan
_exptl_absorpt_process_details '(SADABS; Bruker,2000)'
_exptl_crystal_colour yellow
_exptl_crystal_density_diffrn 1.306
_exptl_crystal_density_method 'not measured'
_exptl_crystal_description block
_exptl_crystal_F_000 528
_exptl_crystal_size_max 0.2000
_exptl_crystal_size_mid 0.2000
_exptl_crystal_size_min 0.1000
_refine_diff_density_max 0.238
_refine_diff_density_min -0.213
_refine_ls_extinction_method none
_refine_ls_goodness_of_fit_ref 1.026
_refine_ls_hydrogen_treatment constr
_refine_ls_matrix_type full
_refine_ls_number_parameters 172
_refine_ls_number_reflns 1470
_refine_ls_number_restraints 0
_refine_ls_restrained_S_all 1.025
_refine_ls_R_factor_all 0.0651
_refine_ls_R_factor_gt 0.0416
_refine_ls_shift/su_max 0.000
_refine_ls_shift/su_mean 0.000
_refine_ls_structure_factor_coef Fsqd
_refine_ls_weighting_details 'calc w=1/[\s^2^(Fo^2^)+(0.0766P)^2^] where P=(Fo^2^+2Fc^2^)/3'
_refine_ls_weighting_scheme calc
_refine_ls_wR_factor_gt 0.1078
_refine_ls_wR_factor_ref 0.1241
_reflns_number_gt 1808
_reflns_number_total 1470
_reflns_threshold_expression I>2\s(I)
_cod_data_source_file rz2356.cif
_cod_data_source_block I
_cod_original_cell_volume 1283.5(8)
_cod_original_sg_symbol_H-M 'C c'
_cod_database_code 2222871
_cod_database_fobs_code 2222871

loop_
_symmetry_equiv_pos_as_xyz
'x, y, z'
'x, -y, z+1/2'
'x+1/2, y+1/2, z'
'x+1/2, -y+1/2, z+1/2'

loop_
_atom_site_type_symbol
_atom_site_label
_atom_site_fract_x
_atom_site_fract_y
_atom_site_fract_z
_atom_site_U_iso_or_equiv
_atom_site_adp_type
_atom_site_calc_flag
_atom_site_refinement_flags
_atom_site_occupancy
_atom_site_disorder_assembly
_atom_site_disorder_group
N N1 0.49736(19) 0.0595(4) 0.27600(18) 0.0540(6) Uani d . 1 . .
C C2 0.3732(2) -0.3128(5) 0.1960(2) 0.0509(7) Uani d . 1 . .
O O1 0.37225(17) -0.2232(4) 0.27625(16) 0.0617(6) Uani d . 1 . .
H H1A 0.3362 -0.2959 0.2915 0.093 Uiso calc R 1 . .
C C1 0.4293(2) -0.2203(5) 0.1547(2) 0.0516(8) Uani d . 1 . .
C C3 0.3177(2) -0.5039(6) 0.1545(2) 0.0549(7) Uani d . 1 . .
C C8 0.4899(2) -0.0288(5) 0.1971(2) 0.0538(7) Uani d . 1 . .
H H8A 0.5244 0.0322 0.1664 0.065 Uiso calc R 1 . .
C C6 0.4292(3) -0.3209(6) 0.0714(2) 0.0607(8) Uani d . 1 . .
H H6A 0.4662 -0.2602 0.0433 0.073 Uiso calc R 1 . .
C C4 0.3194(2) -0.5982(6) 0.0740(2) 0.0613(9) Uani d . 1 . .
H H4A 0.2830 -0.7252 0.0468 0.074 Uiso calc R 1 . .
O O2 0.26595(18) -0.5821(4) 0.20096(17) 0.0703(7) Uani d . 1 . .
C C9 0.5623(2) 0.2388(5) 0.3193(2) 0.0497(7) Uani d . 1 . .
C C11 0.5989(2) 0.5663(5) 0.4178(2) 0.0536(8) Uani d . 1 . .
C C10 0.5378(2) 0.3913(5) 0.3722(2) 0.0520(7) Uani d . 1 . .
H H10A 0.4803 0.3758 0.3770 0.062 Uiso calc R 1 . .
C C12 0.6857(3) 0.5916(6) 0.4126(3) 0.0623(8) Uani d . 1 . .
H H12A 0.7267 0.7099 0.4434 0.075 Uiso calc R 1 . .
C C5 0.3752(2) -0.5055(7) 0.0327(2) 0.0663(9) Uani d . 1 . .
H H5A 0.3754 -0.5709 -0.0219 0.080 Uiso calc R 1 . .
C C7 0.2045(3) -0.7693(6) 0.1576(3) 0.0754(11) Uani d . 1 . .
H H7A 0.1716 -0.8094 0.1955 0.113 Uiso calc R 1 . .
H H7B 0.2425 -0.8933 0.1549 0.113 Uiso calc R 1 . .
H H7C 0.1583 -0.7309 0.0934 0.113 Uiso calc R 1 . .
C C13 0.7098(3) 0.4369(6) 0.3605(2) 0.0641(9) Uani d . 1 . .
H H13A 0.7678 0.4513 0.3565 0.077 Uiso calc R 1 . .
C C14 0.6495(2) 0.2616(6) 0.3144(2) 0.0583(8) Uani d . 1 . .
H H14A 0.6670 0.1583 0.2800 0.070 Uiso calc R 1 . .
C C15 0.5744(3) 0.7276(6) 0.4731(2) 0.0616(9) Uani d . 1 . .
N N2 0.5552(3) 0.8546(6) 0.5162(3) 0.0899(11) Uani d . 1 . .

loop_
_atom_site_aniso_label
_atom_site_aniso_U_11
_atom_site_aniso_U_22
_atom_site_aniso_U_33
_atom_site_aniso_U_12
_atom_site_aniso_U_13
_atom_site_aniso_U_23
N1 0.0569(15) 0.0522(14) 0.0546(13) 0.0032(12) 0.0259(11) -0.0012(11)
C2 0.0500(17) 0.0543(17) 0.0498(16) 0.0108(14) 0.0231(14) -0.0003(13)
O1 0.0663(14) 0.0705(14) 0.0604(12) -0.0002(11) 0.0389(11) -0.0077(11)
C1 0.0483(17) 0.0575(19) 0.0494(16) 0.0080(13) 0.0218(14) -0.0031(13)
C3 0.0488(18) 0.0570(19) 0.0581(18) 0.0041(15) 0.0226(14) -0.0006(15)
C8 0.0562(18) 0.0572(18) 0.0514(16) 0.0041(15) 0.0266(14) -0.0009(14)
C6 0.0557(18) 0.076(2) 0.0547(17) -0.0003(17) 0.0283(15) -0.0140(16)
C4 0.057(2) 0.059(2) 0.0614(19) 0.0009(16) 0.0197(16) -0.0090(15)
O2 0.0728(16) 0.0706(16) 0.0700(14) -0.0105(13) 0.0336(12) -0.0020(11)
C9 0.0571(19) 0.0498(18) 0.0434(14) 0.0009(14) 0.0234(14) 0.0012(12)
C11 0.062(2) 0.0524(18) 0.0500(16) 0.0002(14) 0.0278(15) 0.0015(12)
C10 0.0583(19) 0.0550(18) 0.0480(15) -0.0007(15) 0.0281(14) 0.0001(13)
C12 0.061(2) 0.066(2) 0.0612(18) -0.0053(18) 0.0280(16) 0.0001(16)
C5 0.063(2) 0.078(2) 0.0588(18) 0.0064(19) 0.0274(17) -0.0169(17)
C7 0.067(2) 0.061(2) 0.087(3) -0.0073(19) 0.023(2) 0.0085(19)
C13 0.055(2) 0.077(2) 0.0641(19) 0.0004(18) 0.0303(17) 0.0022(17)
C14 0.062(2) 0.061(2) 0.0599(18) 0.0086(16) 0.0333(17) -0.0002(14)
C15 0.069(2) 0.062(2) 0.0601(18) -0.0129(16) 0.0340(17) -0.0106(16)
N2 0.103(3) 0.091(2) 0.097(2) -0.026(2) 0.063(2) -0.037(2)

loop_
_atom_type_symbol
_atom_type_description
_atom_type_scat_dispersion_real
_atom_type_scat_dispersion_imag
_atom_type_scat_source
C C 0.0033 0.0016 'International Tables Vol C Tables 4.2.6.8 and 6.1.1.4'
H H 0.0000 0.0000 'International Tables Vol C Tables 4.2.6.8 and 6.1.1.4'
N N 0.0061 0.0033 'International Tables Vol C Tables 4.2.6.8 and 6.1.1.4'
O O 0.0106 0.0060 'International Tables Vol C Tables 4.2.6.8 and 6.1.1.4'

loop_
_geom_angle_atom_site_label_1
_geom_angle_atom_site_label_2
_geom_angle_atom_site_label_3
_geom_angle_site_symmetry_1
_geom_angle_site_symmetry_3
_geom_angle
_geom_angle_publ_flag
C8 N1 C9 . . 120.4(3) ?
O1 C2 C1 . . 121.2(3) ?
O1 C2 C3 . . 119.3(3) ?
C1 C2 C3 . . 119.5(3) ?
C2 O1 H1A . . 109.5 ?
C2 C1 C6 . . 119.4(3) ?
C2 C1 C8 . . 121.3(3) ?
C6 C1 C8 . . 119.3(3) ?
O2 C3 C4 . . 125.4(3) ?
O2 C3 C2 . . 114.9(3) ?
C4 C3 C2 . . 119.7(3) ?
N1 C8 C1 . . 121.7(3) ?
N1 C8 H8A . . 119.2 ?
C1 C8 H8A . . 119.2 ?
C5 C6 C1 . . 120.0(3) ?
C5 C6 H6A . . 120.0 ?
C1 C6 H6A . . 120.0 ?
C3 C4 C5 . . 120.7(3) ?
C3 C4 H4A . . 119.7 ?
C5 C4 H4A . . 119.7 ?
C3 O2 C7 . . 116.4(3) ?
C10 C9 C14 . . 119.4(3) ?
C10 C9 N1 . . 117.1(3) ?
C14 C9 N1 . . 123.4(3) ?
C10 C11 C12 . . 121.1(3) ?
C10 C11 C15 . . 120.7(3) ?
C12 C11 C15 . . 118.2(3) ?
C9 C10 C11 . . 119.9(3) ?
C9 C10 H10A . . 120.0 ?
C11 C10 H10A . . 120.0 ?
C13 C12 C11 . . 118.4(3) ?
C13 C12 H12A . . 120.8 ?
C11 C12 H12A . . 120.8 ?
C6 C5 C4 . . 120.7(3) ?
C6 C5 H5A . . 119.7 ?
C4 C5 H5A . . 119.7 ?
O2 C7 H7A . . 109.5 ?
O2 C7 H7B . . 109.5 ?
H7A C7 H7B . . 109.5 ?
O2 C7 H7C . . 109.5 ?
H7A C7 H7C . . 109.5 ?
H7B C7 H7C . . 109.5 ?
C14 C13 C12 . . 121.1(3) ?
C14 C13 H13A . . 119.5 ?
C12 C13 H13A . . 119.5 ?
C13 C14 C9 . . 120.1(3) ?
C13 C14 H14A . . 120.0 ?
C9 C14 H14A . . 120.0 ?
N2 C15 C11 . . 179.8(4) ?

loop_
_geom_bond_atom_site_label_1
_geom_bond_atom_site_label_2
_geom_bond_site_symmetry_2
_geom_bond_distance
_geom_bond_publ_flag
N1 C8 . 1.284(4) ?
N1 C9 . 1.421(4) ?
C2 O1 . 1.354(4) ?
C2 C1 . 1.397(4) ?
C2 C3 . 1.405(5) ?
O1 H1A . 0.8200 ?
C1 C6 . 1.418(4) ?
C1 C8 . 1.444(5) ?
C3 O2 . 1.371(4) ?
C3 C4 . 1.374(5) ?
C8 H8A . 0.9300 ?
C6 C5 . 1.356(5) ?
C6 H6A . 0.9300 ?
C4 C5 . 1.393(5) ?
C4 H4A . 0.9300 ?
O2 C7 . 1.432(4) ?
C9 C10 . 1.383(4) ?
C9 C14 . 1.391(5) ?
C11 C10 . 1.379(4) ?
C11 C12 . 1.389(5) ?
C11 C15 . 1.445(5) ?
C10 H10A . 0.9300 ?
C12 C13 . 1.381(5) ?
C12 H12A . 0.9300 ?
C5 H5A . 0.9300 ?
C7 H7A . 0.9600 ?
C7 H7B . 0.9600 ?
C7 H7C . 0.9600 ?
C13 C14 . 1.377(5) ?
C13 H13A . 0.9300 ?
C14 H14A . 0.9300 ?
C15 N2 . 1.134(4) ?

loop_
_geom_hbond_atom_site_label_D
_geom_hbond_atom_site_label_H
_geom_hbond_atom_site_label_A
_geom_hbond_site_symmetry_A
_geom_hbond_distance_DH
_geom_hbond_distance_HA
_geom_hbond_distance_DA
_geom_hbond_angle_DHA
O1 H1A O2 . 0.82 2.18 2.645(4) 116.5

loop_
_cod_related_entry_id
_cod_related_entry_database
_cod_related_entry_code
1 ChemSpider 12998574
